data_4310161
loop_
_publ_author_name
'W. Jake Vickaryous'
'Elisabeth Rather Healey'
'Orion B. Berryman'
'Darren W. Johnson'

_publ_section_title
;
Synthesis and Characterization of Two Isomeric, Self-Assembled
Arsenic-Thiolate Macrocycles
;
_journal_name_full 'Inorganic Chemistry'
_journal_page_first 9247
_journal_page_last 9252
_journal_paper_doi 10.1021/ic050954w
_journal_volume 44
_journal_year 2005
_chemical_formula_moiety 'C16 H16 As2 Cl2 S4, 2(As Cl3)'
_chemical_formula_sum 'C16 H16 As4 Cl8 S4'
_chemical_formula_weight 919.81
_chemical_name_systematic
; 
 ? 
;
_space_group_IT_number 14
_symmetry_cell_setting monoclinic
_symmetry_space_group_name_Hall '-P 2ybc'
_symmetry_space_group_name_H-M 'P 1 21/c 1'
_atom_sites_solution_hydrogens geom
_atom_sites_solution_primary direct
_atom_sites_solution_secondary difmap
_audit_creation_method SHELXL-97
_cell_angle_alpha 90.00
_cell_angle_beta 100.6830(10)
_cell_angle_gamma 90.00
_cell_formula_units_Z 2
_cell_length_a 10.6194(5)
_cell_length_b 16.7780(9)
_cell_length_c 8.5725(4)
_cell_measurement_reflns_used 3536
_cell_measurement_temperature 153(2)
_cell_measurement_theta_max 27.01
_cell_measurement_theta_min 2.30
_cell_volume 1500.91(13)
_computing_cell_refinement 'Bruker SMART'
_computing_data_collection 'Bruker SMART'
_computing_data_reduction 'Bruker SAINT'
_computing_molecular_graphics 'Bruker SHELXTL'
_computing_publication_material 'Bruker SHELXTL'
_computing_structure_refinement 'SHELXL-97 (Sheldrick, 1997)'
_computing_structure_solution 'SHELXS-97 (Sheldrick, 1990)'
_diffrn_ambient_temperature 153(2)
_diffrn_measured_fraction_theta_full 0.996
_diffrn_measured_fraction_theta_max 0.996
_diffrn_measurement_device_type 'CCD area detector'
_diffrn_measurement_method 'phi and omega scans'
_diffrn_radiation_monochromator graphite
_diffrn_radiation_source 'fine-focus sealed tube'
_diffrn_radiation_type MoK\a
_diffrn_radiation_wavelength 0.71073
_diffrn_reflns_av_R_equivalents 0.0168
_diffrn_reflns_av_sigmaI/netI 0.0199
_diffrn_reflns_limit_h_max 11
_diffrn_reflns_limit_h_min -13
_diffrn_reflns_limit_k_max 20
_diffrn_reflns_limit_k_min -19
_diffrn_reflns_limit_l_max 9
_diffrn_reflns_limit_l_min -10
_diffrn_reflns_number 8590
_diffrn_reflns_theta_full 26.37
_diffrn_reflns_theta_max 26.37
_diffrn_reflns_theta_min 1.95
_exptl_absorpt_coefficient_mu 5.414
_exptl_absorpt_correction_T_max 0.582
_exptl_absorpt_correction_T_min 0.477
_exptl_absorpt_correction_type empirical
_exptl_crystal_colour colorless
_exptl_crystal_density_diffrn 2.035
_exptl_crystal_density_meas ?
_exptl_crystal_density_method .
_exptl_crystal_description needle
_exptl_crystal_F_000 888
_exptl_crystal_size_max 0.4
_exptl_crystal_size_mid 0.1
_exptl_crystal_size_min 0.1
_refine_diff_density_max 0.530
_refine_diff_density_min -0.456
_refine_diff_density_rms 0.078
_refine_ls_extinction_method none
_refine_ls_goodness_of_fit_ref 1.034
_refine_ls_hydrogen_treatment constr
_refine_ls_matrix_type full
_refine_ls_number_parameters 145
_refine_ls_number_reflns 3054
_refine_ls_number_restraints 0
_refine_ls_restrained_S_all 1.034
_refine_ls_R_factor_all 0.0320
_refine_ls_R_factor_gt 0.0264
_refine_ls_shift/su_max 0.001
_refine_ls_shift/su_mean 0.000
_refine_ls_structure_factor_coef Fsqd
_refine_ls_weighting_details 'calc w=1/[\s^2^(Fo^2^)+(0.0382P)^2^+0.7972P] where P=(Fo^2^+2Fc^2^)/3'
_refine_ls_weighting_scheme calc
_refine_ls_wR_factor_gt 0.0670
_refine_ls_wR_factor_ref 0.0693
_reflns_number_gt 2676
_reflns_number_total 3054
_reflns_threshold_expression >2sigma(I)
_cod_data_source_file ic050954wsi20050613_021712.cif
_cod_data_source_block wjv6sx
_cod_depositor_comments
;
The following automatic conversions were performed:
'_symmetry_cell_setting' value 'Monoclinic' changed to 'monoclinic'
according to '/home/saulius/struct/CIF-dictionaries/cif_core.dic'
dictionary named 'cif_core.dic' version 2.4.1 from 2010-06-29.

Automatic conversion script
Id: cif_fix_enum 1527 2010-12-29 10:47:43Z saulius 
;
_cod_database_code 4310161

loop_
_symmetry_equiv_pos_as_xyz
'x, y, z'
'-x, y+1/2, -z+1/2'
'-x, -y, -z'
'x, -y-1/2, z-1/2'

loop_
_atom_site_label
_atom_site_type_symbol
_atom_site_fract_x
_atom_site_fract_y
_atom_site_fract_z
_atom_site_U_iso_or_equiv
_atom_site_adp_type
_atom_site_occupancy
_atom_site_symmetry_multiplicity
_atom_site_calc_flag
_atom_site_refinement_flags
_atom_site_disorder_assembly
_atom_site_disorder_group
As1 As 0.69047(3) 0.041021(17) -0.07132(3) 0.03026(9) Uani 1 1 d . . .
As2 As 0.05928(3) 0.083367(19) 0.71753(4) 0.03989(11) Uani 1 1 d . . .
S2 S 0.15178(7) 0.04284(5) 0.09482(9) 0.03650(18) Uani 1 1 d . . .
S1 S 0.83871(7) 0.11843(5) 0.06963(9) 0.03925(19) Uani 1 1 d . . .
Cl2 Cl 0.25887(8) 0.08364(6) 0.69046(10) 0.0522(2) Uani 1 1 d . . .
Cl3 Cl -0.02563(8) 0.10632(6) 0.46735(10) 0.0562(2) Uani 1 1 d . . .
Cl4 Cl 0.04882(8) 0.20519(5) 0.79862(12) 0.0536(2) Uani 1 1 d . . .
Cl1 Cl 0.66437(12) 0.09960(6) -0.30779(11) 0.0733(3) Uani 1 1 d . . .
C1 C 0.4781(3) 0.10951(19) 0.2972(3) 0.0365(7) Uani 1 1 d . . .
H1A H 0.4710 0.0752 0.3833 0.044 Uiso 1 1 calc R . .
C2 C 0.5975(3) 0.12940(17) 0.2695(3) 0.0340(6) Uani 1 1 d . . .
H2A H 0.6718 0.1093 0.3372 0.041 Uiso 1 1 calc R . .
C3 C 0.6103(3) 0.17879(16) 0.1428(3) 0.0326(6) Uani 1 1 d . . .
C4 C 0.5001(3) 0.20682(18) 0.0468(4) 0.0430(8) Uani 1 1 d . . .
H4A H 0.5071 0.2401 -0.0409 0.052 Uiso 1 1 calc R . .
C7 C 0.7394(3) 0.20234(19) 0.1117(4) 0.0433(7) Uani 1 1 d . . .
H7A H 0.7858 0.2315 0.2054 0.052 Uiso 1 1 calc R . .
H7B H 0.7276 0.2394 0.0204 0.052 Uiso 1 1 calc R . .
C6 C 0.3674(3) 0.13863(18) 0.2014(4) 0.0369(7) Uani 1 1 d . . .
C5 C 0.3803(3) 0.18760(19) 0.0756(4) 0.0474(8) Uani 1 1 d . . .
H5A H 0.3061 0.2081 0.0085 0.057 Uiso 1 1 calc R . .
C8 C 0.2383(3) 0.1165(2) 0.2325(4) 0.0536(9) Uani 1 1 d . . .
H8C H 0.1855 0.1654 0.2274 0.064 Uiso 1 1 calc R . .
H8A H 0.2483 0.0952 0.3418 0.064 Uiso 1 1 calc R . .

loop_
_atom_site_aniso_label
_atom_site_aniso_U_11
_atom_site_aniso_U_22
_atom_site_aniso_U_33
_atom_site_aniso_U_23
_atom_site_aniso_U_13
_atom_site_aniso_U_12
As1 0.02416(16) 0.03361(17) 0.03181(16) -0.00037(11) 0.00202(11) -0.00011(11)
As2 0.03517(19) 0.03851(19) 0.04370(19) 0.01120(13) 0.00139(14) -0.00680(13)
S2 0.0218(4) 0.0409(4) 0.0477(4) -0.0057(3) 0.0089(3) -0.0020(3)
S1 0.0235(4) 0.0490(5) 0.0449(4) -0.0112(3) 0.0055(3) -0.0050(3)
Cl2 0.0369(5) 0.0643(6) 0.0549(5) 0.0072(4) 0.0073(4) 0.0049(4)
Cl3 0.0439(5) 0.0726(6) 0.0469(5) 0.0217(4) -0.0047(4) -0.0065(4)
Cl4 0.0380(5) 0.0375(4) 0.0823(6) 0.0091(4) 0.0032(4) 0.0048(3)
Cl1 0.1120(9) 0.0523(5) 0.0431(5) 0.0170(4) -0.0180(5) -0.0114(5)
C1 0.0364(17) 0.0425(17) 0.0313(14) -0.0111(13) 0.0084(12) -0.0051(13)
C2 0.0301(15) 0.0340(15) 0.0355(15) -0.0083(12) 0.0001(12) 0.0027(12)
C3 0.0275(15) 0.0243(13) 0.0451(16) -0.0085(12) 0.0045(12) -0.0029(11)
C4 0.0353(17) 0.0282(15) 0.061(2) 0.0082(14) -0.0030(15) -0.0021(13)
C7 0.0322(16) 0.0363(17) 0.061(2) -0.0026(15) 0.0073(15) -0.0073(13)
C6 0.0278(15) 0.0360(16) 0.0474(17) -0.0199(13) 0.0084(13) -0.0021(12)
C5 0.0321(17) 0.0315(16) 0.073(2) -0.0010(15) -0.0053(16) 0.0020(13)
C8 0.0308(17) 0.067(2) 0.067(2) -0.0326(19) 0.0190(16) -0.0077(16)

loop_
_atom_type_symbol
_atom_type_description
_atom_type_scat_dispersion_real
_atom_type_scat_dispersion_imag
_atom_type_scat_source
C C 0.0033 0.0016 'International Tables Vol C Tables 4.2.6.8 and 6.1.1.4'
H H 0.0000 0.0000 'International Tables Vol C Tables 4.2.6.8 and 6.1.1.4'
S S 0.1246 0.1234 'International Tables Vol C Tables 4.2.6.8 and 6.1.1.4'
Cl Cl 0.1484 0.1585 'International Tables Vol C Tables 4.2.6.8 and 6.1.1.4'
As As 0.0499 2.0058 'International Tables Vol C Tables 4.2.6.8 and 6.1.1.4'

loop_
_geom_angle_atom_site_label_1
_geom_angle_atom_site_label_2
_geom_angle_atom_site_label_3
_geom_angle
_geom_angle_site_symmetry_1
_geom_angle_site_symmetry_3
_geom_angle_publ_flag
S1 As1 Cl1 101.17(4) . . ?
S1 As1 S2 87.09(3) . 3_655 ?
Cl1 As1 S2 99.54(4) . 3_655 ?
Cl4 As2 Cl2 98.11(4) . . ?
Cl4 As2 Cl3 96.39(4) . . ?
Cl2 As2 Cl3 97.29(4) . . ?
C8 S2 As1 100.88(12) . 3_655 ?
C7 S1 As1 100.41(10) . . ?
C2 C1 C6 121.2(3) . . ?
C1 C2 C3 120.4(3) . . ?
C4 C3 C2 118.2(3) . . ?
C4 C3 C7 120.4(3) . . ?
C2 C3 C7 121.4(3) . . ?
C5 C4 C3 121.4(3) . . ?
C3 C7 S1 114.3(2) . . ?
C5 C6 C1 118.3(3) . . ?
C5 C6 C8 121.0(3) . . ?
C1 C6 C8 120.8(3) . . ?
C4 C5 C6 120.5(3) . . ?
C6 C8 S2 114.8(2) . . ?

loop_
_geom_bond_atom_site_label_1
_geom_bond_atom_site_label_2
_geom_bond_distance
_geom_bond_site_symmetry_2
_geom_bond_publ_flag
As1 S1 2.2180(8) . ?
As1 Cl1 2.2235(9) . ?
As1 S2 2.2252(8) 3_655 ?
As2 Cl4 2.1684(9) . ?
As2 Cl2 2.1745(9) . ?
As2 Cl3 2.2009(9) . ?
S2 C8 1.834(3) . ?
S2 As1 2.2252(8) 3_655 ?
S1 C7 1.834(3) . ?
C1 C2 1.374(4) . ?
C1 C6 1.392(4) . ?
C2 C3 1.393(4) . ?
C3 C4 1.382(4) . ?
C3 C7 1.498(4) . ?
C4 C5 1.378(5) . ?
C6 C5 1.383(5) . ?
C6 C8 1.491(4) . ?
